data_4314586
loop_
_publ_author_name
'Rosario M. P. Colodrero'
'Pascual Olivera-Pastor'
'Aurelio Cabeza'
'Maria Papadaki'
'Konstantinos D. Demadis'
'Miguel A. G. Aranda'

_publ_contact_author_address
;
 Crystal Engineering, Growth and Design Laboratory
 Department of Chemistry
 University of Crete,
 PO BOX  2208
 GR-71003 Voutes Campus
 Heraklion, Crete
 Greece
;
_publ_contact_author_email demadis@chemistry.uoc.gr
_publ_contact_author_fax '30 2810 545001'
_publ_contact_author_name 'Konstantinos D. Demadis'
_publ_contact_author_phone '30 2810 545051'
_publ_section_title
;
 Structural Mapping and Framework Interconversions in 1D, 2D, and 3D
 Divalent Metal R,S-Hydroxyphosphonoacetate Hybrids
;
_journal_name_full 'Inorganic Chemistry'
_journal_page_first 761
_journal_page_last 768
_journal_paper_doi 10.1021/ic902048b
_journal_volume 49
_journal_year 2010
_chemical_formula_sum 'C2 H11 O10 P Zn'
_chemical_formula_weight 291.47
_space_group_IT_number 61
_symmetry_cell_setting orthorhombic
_symmetry_space_group_name_Hall '-P 2ac 2ab'
_symmetry_space_group_name_H-M 'P b c a'
_audit_author_name A.Cabeza
_audit_creation_date 2009-05-27T08:47
_audit_creation_method 'from EXP file using GSAS2CIF'
_audit_update_record
; 2009-05-27T08:47  Initial CIF as created by GSAS2CIF

;
_cell_angle_alpha 90.0
_cell_angle_beta 90.0
_cell_angle_gamma 90.0
_cell_formula_units_Z 8
_cell_length_a 8.55368(10)
_cell_length_b 9.79697(13)
_cell_length_c 21.89928(34)
_cell_volume 1835.16(4)
_computing_structure_refinement GSAS
_diffrn_radiation_probe x-ray
_diffrn_radiation_wavelength 1.5406
_exptl_absorpt_correction_T_max 1.00000
_exptl_absorpt_correction_T_min 1.00000
_exptl_absorpt_process_details
;   GSAS Absorption/surface roughness correction: function number 0

 No correction is applied.

;
_pd_block_id 2009-05-27T08:47|Zn(HO3PCHOHCOO)4H20_phase1|Zn(HO3PCHOHCOO)4H20||
_pd_calc_method 'Rietveld Refinement'
_pd_meas_2theta_range_inc 0.017
_pd_meas_2theta_range_max 99.9904
_pd_meas_2theta_range_min 4.0084
_pd_phase_name Zn(HO3PCHOHCOO)4H20
_pd_proc_2theta_range_inc 0.017
_pd_proc_2theta_range_max 99.99258
_pd_proc_2theta_range_min 4.01058
_pd_proc_info_datetime 2009-05-27T08:47:58
_pd_proc_ls_background_function
;   GSAS Background function number 7 with 20 terms.

 Linear interpolation

      1:    979.903     2:    923.167     3:    1037.94     4:    1024.09

      5:    672.945     6:    529.719     7:    418.735     8:    371.763

      9:    336.445    10:    301.477    11:    289.566    12:    279.857

     13:    277.398    14:    270.344    15:    260.669    16:    245.577

     17:    218.523    18:    203.494    19:    204.071    20:    213.746

;
_pd_proc_ls_prof_R_factor 0.0440
_pd_proc_ls_prof_wR_expected 0.0367
_pd_proc_ls_prof_wR_factor 0.0563
_refine_ls_goodness_of_fit_all 1.57
_refine_ls_matrix_type full
_refine_ls_number_parameters 80
_refine_ls_number_restraints 19
_refine_ls_R_Fsqd_factor 0.06099
_refine_ls_shift/su_max 0.10
_refine_ls_shift/su_mean 0.01
_reflns_d_resolution_high 1.006
_reflns_d_resolution_low 8.428
_reflns_limit_h_max 8
_reflns_limit_h_min 0
_reflns_limit_k_max 10
_reflns_limit_k_min 0
_reflns_limit_l_max 22
_reflns_limit_l_min 0
_reflns_number_total 1692
_cod_data_source_file ic902048b_si_002_7.cif
_cod_data_source_block Zn(HO3PCHOHCOO)4H20_phase_1
_cod_depositor_comments
;
 Adding the _atom_site_type_symbol data item.

 Antanas Vaitkus,
 2017-01-20

The following automatic conversions were performed:

'_geom_angle_publ_flag' value 'N' changed to 'n' according to the
built-in table from CIF Core dictionary named 'cif_core.dic' version
2.4.1 from 2010-06-29 (31 time).

'_geom_bond_publ_flag' value 'N'
changed to 'n' according to the built-in table from CIF Core
dictionary named 'cif_core.dic' version 2.4.1 from 2010-06-29 (28
times).

Automatic conversion script
Id: cif_fix_values 1646 2011-03-28 12:23:43Z adriana 
;
_cod_original_cell_volume 1835.16(5)
_cod_original_formula_sum 'C2 O10 H11 P Zn'
_cod_database_code 4314586

loop_
_symmetry_equiv_pos_site_id
_symmetry_equiv_pos_as_xyz
1 +x,+y,+z
2 -x+1/2,+y+1/2,+z
3 +x,-y+1/2,+z+1/2
4 -x+1/2,-y,+z+1/2
-1 -x,-y,-z
-2 +x+1/2,-y+1/2,-z
-3 -x,+y+1/2,-z+1/2
-4 +x+1/2,+y,-z+1/2

loop_
_atom_site_label
_atom_site_type_symbol
_atom_site_fract_x
_atom_site_fract_y
_atom_site_fract_z
_atom_site_occupancy
_atom_site_thermal_displace_type
_atom_site_U_iso_or_equiv
_atom_site_symmetry_multiplicity
P P 0.19487(29) 0.43540(31) 0.16672(17) 1.0 Uiso 0.0115(5) 8
Zn Zn -0.13597(18) 0.58042(15) 0.15718(10) 1.0 Uiso 0.0115(5) 8
C1 C 0.1481(7) 0.4565(5) 0.24720(19) 1.0 Uiso 0.0042(8) 8
C2 C 0.0960(9) 0.5994(6) 0.2628(4) 1.0 Uiso 0.0042(8) 8
O5 O 0.2602(7) 0.2915(4) 0.15601(32) 1.0 Uiso 0.0042(8) 8
O4 O 0.3259(5) 0.5402(5) 0.15306(33) 1.0 Uiso 0.0042(8) 8
O6 O 0.0487(5) 0.4631(6) 0.12848(26) 1.0 Uiso 0.0042(8) 8
O1 O 0.2770(6) 0.4216(6) 0.28357(25) 1.0 Uiso 0.0042(8) 8
O2 O 0.1680(7) 0.6661(6) 0.30385(31) 1.0 Uiso 0.0042(8) 8
O3 O -0.0127(8) 0.6572(6) 0.23318(33) 1.0 Uiso 0.0042(8) 8
Ow1 O -0.0545(7) 0.7651(7) 0.1114(4) 1.0 Uiso 0.0042(8) 8
Ow2 O -0.2808(7) 0.5117(6) 0.0839(4) 1.0 Uiso 0.0042(8) 8
Ow3 O 0.1757(7) 0.6037(7) 0.0198(4) 1.0 Uiso 0.0217(22) 8
Ow4 O -0.5056(8) 0.7211(7) 0.0538(4) 1.0 Uiso 0.0217(22) 8

loop_
_atom_type_symbol
_atom_type_number_in_cell
_atom_type_scat_dispersion_real
_atom_type_scat_dispersion_imag
_atom_type_scat_Cromer_Mann_a1
_atom_type_scat_Cromer_Mann_a2
_atom_type_scat_Cromer_Mann_a3
_atom_type_scat_Cromer_Mann_a4
_atom_type_scat_Cromer_Mann_b1
_atom_type_scat_Cromer_Mann_b2
_atom_type_scat_Cromer_Mann_b3
_atom_type_scat_Cromer_Mann_b4
_atom_type_scat_Cromer_Mann_c
_atom_type_scat_source
P 8.0 0.000 0.000 6.43450 1.90670 4.17910 27.1570 1.78000 0.52600 1.49080 68.1645 1.11490 International_Tables_Vol_C
Zn 8.0 0.000 0.000 14.0743 3.26550 7.03180 0.23330 5.16520 10.3163 2.41000 58.7097 1.30410 International_Tables_Vol_C
O 80.0 0.000 0.000 3.04850 13.2771 2.28680 5.70110 1.54630 0.32390 0.86700 32.9089 0.25080 International_Tables_Vol_C
C 16.0 0.000 0.000 2.31000 20.8439 1.02000 10.2075 1.58860 0.56870 0.86500 51.6512 0.21560 International_Tables_Vol_C
H 88.0 0.00 0.00 0 0 0 0 0 0 0 0 0 International_Tables_Vol_C

loop_
_geom_angle_atom_site_label_1
_geom_angle_atom_site_label_2
_geom_angle_atom_site_label_3
_geom_angle
_geom_angle_site_symmetry_1
_geom_angle_site_symmetry_2
_geom_angle_site_symmetry_3
_geom_angle_publ_flag
C1 P O5 109.42(31) 1_555 . 1_555 n
C1 P O4 105.72(30) 1_555 . 1_555 n
C1 P O6 109.29(28) 1_555 . 1_555 n
O5 P O4 108.42(29) 1_555 . 1_555 n
O5 P O6 112.17(32) 1_555 . 1_555 n
O4 P O6 111.59(33) 1_555 . 1_555 n
O6 Zn O1 92.63(24) 1_555 . -4_556 n
O6 Zn O2 168.98(24) 1_555 . -4_556 n
O6 Zn O3 93.26(25) 1_555 . 1_555 n
O6 Zn Ow1 94.48(25) 1_555 . 1_555 n
O6 Zn Ow2 92.28(24) 1_555 . 1_555 n
O1 Zn O2 76.35(21) -4_556 . -4_556 n
O1 Zn O3 87.43(26) -4_556 . 1_555 n
O1 Zn Ow1 169.64(27) -4_556 . 1_555 n
O1 Zn Ow2 91.41(27) -4_556 . 1_555 n
O2 Zn O3 86.24(31) -4_556 . 1_555 n
O2 Zn Ow1 96.44(23) -4_556 . 1_555 n
O2 Zn Ow2 88.15(28) -4_556 . 1_555 n
O3 Zn Ow1 84.65(27) 1_555 . 1_555 n
O3 Zn Ow2 174.39(29) 1_555 . 1_555 n
Ow1 Zn Ow2 95.83(29) 1_555 . 1_555 n
P C1 C2 112.9(5) 1_555 . 1_555 n
P C1 O1 110.5(4) 1_555 . 1_555 n
C2 C1 O1 109.2(4) 1_555 . 1_555 n
C1 C2 O2 119.6(4) 1_555 . 1_555 n
C1 C2 O3 121.0(4) 1_555 . 1_555 n
O2 C2 O3 119.2(4) 1_555 . 1_555 n
P O6 Zn 124.14(35) 1_555 . 1_555 n
Zn O1 C1 115.9(4) -4_555 . 1_555 n
Zn O2 C2 118.6(4) -4_656 . 1_555 n
Zn O3 C2 127.7(4) 1_555 . 1_555 n

loop_
_geom_bond_atom_site_label_1
_geom_bond_atom_site_label_2
_geom_bond_distance
_geom_bond_site_symmetry_1
_geom_bond_site_symmetry_2
_geom_bond_publ_flag
P C1 1.8191(30) . 1_555 n
P O5 1.5341(28) . 1_555 n
P O4 1.5496(28) . 1_555 n
P O6 1.5294(28) . 1_555 n
Zn O6 2.052(5) . 1_555 n
Zn O1 2.158(6) . -4_455 n
Zn O2 2.060(5) . -4_455 n
Zn O3 2.109(6) . 1_555 n
Zn Ow1 2.182(7) . 1_555 n
Zn Ow2 2.136(8) . 1_555 n
C1 P 1.8191(30) . 1_555 n
C1 C2 1.5087(31) . 1_555 n
C1 O1 1.4028(32) . 1_555 n
C2 C1 1.5087(31) . 1_555 n
C2 O2 1.2704(31) . 1_555 n
C2 O3 1.2678(31) . 1_555 n
O5 P 1.5341(28) . 1_555 n
O4 P 1.5496(28) . 1_555 n
O6 P 1.5294(28) . 1_555 n
O6 Zn 2.052(5) . 1_555 n
O1 Zn 2.158(6) . -4_555 n
O1 C1 1.4028(32) . 1_555 n
O2 Zn 2.060(5) . -4_555 n
O2 C2 1.2704(31) . 1_555 n
O3 Zn 2.109(6) . 1_555 n
O3 C2 1.2678(31) . 1_555 n
Ow1 Zn 2.182(7) . 1_555 n
Ow2 Zn 2.136(8) . 1_555 n

loop_
_pd_block_diffractogram_id
2009-05-27T08:47|Zn(HO3PCHOHCOO)4H20_H_01|Zn(HO3PCHOHCOO)4H20|X'pert
